data_7208629
loop_
_publ_author_name
'Tan, Yi'
'Fu, Zhiyong'
'Zeng, Yu'
'Chen, Hengjun'
'Liao, Shijun'
'Zhang, Jie'
'Dai, Jingcao'

_publ_section_title
;
 Highly stable photochromic crystalline material based on a close-packed
 layered metal--viologen coordination polymer
;
_journal_issue 34
_journal_name_full 'Journal of Materials Chemistry'
_journal_page_first 17452
_journal_paper_doi 10.1039/c2jm34341j
_journal_volume 22
_journal_year 2012
_chemical_formula_sum 'C25 H18 Cd N2 O7'
_chemical_formula_weight 570.81
_chemical_name_systematic
;
?
;
_space_group_IT_number 2
_symmetry_cell_setting triclinic
_symmetry_space_group_name_Hall '-P 1'
_symmetry_space_group_name_H-M 'P -1'
_atom_sites_solution_hydrogens geom
_atom_sites_solution_primary direct
_atom_sites_solution_secondary difmap
_audit_creation_method SHELXL-97
_cell_angle_alpha 76.07(3)
_cell_angle_beta 73.47(4)
_cell_angle_gamma 62.02(3)
_cell_formula_units_Z 2
_cell_length_a 10.107(2)
_cell_length_b 10.762(2)
_cell_length_c 11.847(3)
_cell_measurement_reflns_used 3879
_cell_measurement_temperature 298(2)
_cell_measurement_theta_max 25.35
_cell_measurement_theta_min 2.99
_cell_volume 1082.2(5)
_computing_structure_refinement 'SHELXL-97 (Sheldrick, 1997)'
_computing_structure_solution 'SHELXS-97 (Sheldrick, 1990)'
_diffrn_ambient_temperature 298(2)
_diffrn_measured_fraction_theta_full 0.979
_diffrn_measured_fraction_theta_max 0.979
_diffrn_radiation_monochromator graphite
_diffrn_radiation_source 'fine-focus sealed tube'
_diffrn_radiation_type MoK\a
_diffrn_radiation_wavelength 0.71073
_diffrn_reflns_av_R_equivalents 0.0388
_diffrn_reflns_av_sigmaI/netI 0.0530
_diffrn_reflns_limit_h_max 10
_diffrn_reflns_limit_h_min -12
_diffrn_reflns_limit_k_max 12
_diffrn_reflns_limit_k_min -12
_diffrn_reflns_limit_l_max 14
_diffrn_reflns_limit_l_min -14
_diffrn_reflns_number 8740
_diffrn_reflns_theta_full 25.35
_diffrn_reflns_theta_max 25.35
_diffrn_reflns_theta_min 2.99
_exptl_absorpt_coefficient_mu 1.062
_exptl_absorpt_correction_type none
_exptl_crystal_colour yellow
_exptl_crystal_density_diffrn 1.752
_exptl_crystal_density_method 'not measured'
_exptl_crystal_description block
_exptl_crystal_F_000 572
_exptl_crystal_size_max 0.25
_exptl_crystal_size_mid 0.23
_exptl_crystal_size_min 0.20
_refine_diff_density_max 0.705
_refine_diff_density_min -0.713
_refine_diff_density_rms 0.119
_refine_ls_extinction_method none
_refine_ls_goodness_of_fit_ref 1.062
_refine_ls_hydrogen_treatment mixed
_refine_ls_matrix_type full
_refine_ls_number_parameters 324
_refine_ls_number_reflns 3879
_refine_ls_number_restraints 2
_refine_ls_restrained_S_all 1.062
_refine_ls_R_factor_all 0.0452
_refine_ls_R_factor_gt 0.0281
_refine_ls_shift/su_max 0.001
_refine_ls_shift/su_mean 0.000
_refine_ls_structure_factor_coef Fsqd
_refine_ls_weighting_details 'calc w=1/[\s^2^(Fo^2^)+(0.0476P)^2^+0.2785P] where P=(Fo^2^+2Fc^2^)/3'
_refine_ls_weighting_scheme calc
_refine_ls_wR_factor_gt 0.0650
_refine_ls_wR_factor_ref 0.0895
_reflns_number_gt 3130
_reflns_number_total 3879
_reflns_threshold_expression >2sigma(I)
_cod_data_source_file c2jm34341j.txt
_cod_data_source_block 2
_cod_depositor_comments
;
The following automatic conversions were performed:

'_symmetry_cell_setting' value 'Triclinic' changed to 'triclinic'
according to /home/saulius/struct/CIF-dictionaries/cif_core.dic
dictionary named 'cif_core.dic' version 2.4.1 from
2010-06-29.

'_exptl_absorpt_correction_type' value 'None' changed to
'none' according to
/home/saulius/struct/CIF-dictionaries/cif_core.dic dictionary named
'cif_core.dic' version 2.4.1 from 2010-06-29.

Automatic conversion script
Id: cif_fix_values 1891 2012-01-12 08:04:46Z andrius 
;
_cod_original_sg_symbol_H-M P-1
_cod_database_code 7208629

loop_
_symmetry_equiv_pos_as_xyz
'x, y, z'
'-x, -y, -z'

loop_
_atom_site_label
_atom_site_type_symbol
_atom_site_fract_x
_atom_site_fract_y
_atom_site_fract_z
_atom_site_U_iso_or_equiv
_atom_site_adp_type
_atom_site_occupancy
_atom_site_symmetry_multiplicity
_atom_site_calc_flag
_atom_site_refinement_flags
Cd1 Cd -0.04615(3) 1.03652(3) 0.35283(2) 0.02423(11) Uani 1 1 d .
N1 N 0.1083(4) 0.8251(3) 0.2782(3) 0.0264(7) Uani 1 1 d .
N2 N 0.5597(3) 0.1435(3) 0.1056(3) 0.0237(7) Uani 1 1 d .
O1 O -0.0361(3) 0.8736(3) 0.5430(2) 0.0308(6) Uani 1 1 d .
O2 O -0.2230(3) 0.9393(3) 0.6995(3) 0.0383(7) Uani 1 1 d .
O3 O -0.7176(3) 0.9581(3) 0.6606(2) 0.0325(7) Uani 1 1 d .
O4 O -0.7093(3) 0.8146(3) 0.5509(3) 0.0357(7) Uani 1 1 d .
O5 O 1.0502(5) -0.3598(4) -0.1321(4) 0.0853(16) Uani 1 1 d .
O6 O 1.0510(3) -0.1487(3) -0.1627(2) 0.0303(6) Uani 1 1 d .
O7 O 0.6987(4) -0.5507(4) 0.3156(4) 0.0473(8) Uani 1 1 d D
H2 H 0.699(6) -0.622(3) 0.364(3) 0.043(15) Uiso 1 1 d D
H1 H 0.786(4) -0.578(8) 0.272(6) 0.13(3) Uiso 1 1 d D
C1 C -0.1641(4) 0.8808(4) 0.6083(3) 0.0275(9) Uani 1 1 d .
C2 C -0.2408(4) 0.8121(4) 0.5696(3) 0.0260(8) Uani 1 1 d .
C3 C -0.1554(4) 0.6993(4) 0.5035(4) 0.0331(10) Uani 1 1 d .
H3A H -0.0496 0.6652 0.4826 0.040 Uiso 1 1 calc R
C4 C -0.2290(5) 0.6372(5) 0.4685(4) 0.0397(11) Uani 1 1 d .
H4A H -0.1717 0.5599 0.4260 0.048 Uiso 1 1 calc R
C5 C -0.3857(5) 0.6896(5) 0.4967(4) 0.0346(10) Uani 1 1 d .
H5A H -0.4338 0.6485 0.4719 0.042 Uiso 1 1 calc R
C6 C -0.3982(4) 0.8637(4) 0.5981(3) 0.0231(8) Uani 1 1 d .
H6A H -0.4556 0.9398 0.6421 0.028 Uiso 1 1 calc R
C7 C -0.4723(4) 0.8029(4) 0.5616(3) 0.0246(8) Uani 1 1 d .
C8 C -0.6439(4) 0.8633(4) 0.5939(3) 0.0256(8) Uani 1 1 d .
C9 C 0.2474(5) 0.7455(5) 0.3019(4) 0.0371(10) Uani 1 1 d .
H9A H 0.2818 0.7793 0.3475 0.045 Uiso 1 1 calc R
C10 C 0.3437(5) 0.6151(5) 0.2621(4) 0.0362(10) Uani 1 1 d .
H10A H 0.4408 0.5634 0.2798 0.043 Uiso 1 1 calc R
C11 C 0.0602(5) 0.7748(5) 0.2137(4) 0.0390(11) Uani 1 1 d .
H11A H -0.0371 0.8290 0.1969 0.047 Uiso 1 1 calc R
C12 C 0.1479(5) 0.6463(5) 0.1709(4) 0.0392(11) Uani 1 1 d .
H12A H 0.1102 0.6155 0.1255 0.047 Uiso 1 1 calc R
C13 C 0.2924(4) 0.5630(4) 0.1955(3) 0.0267(8) Uani 1 1 d .
C14 C 0.3878(4) 0.4190(4) 0.1571(3) 0.0264(8) Uani 1 1 d .
C15 C 0.5466(4) 0.3559(4) 0.1406(3) 0.0264(9) Uani 1 1 d .
H15A H 0.5961 0.4078 0.1460 0.032 Uiso 1 1 calc R
C16 C 0.6311(4) 0.2183(4) 0.1163(3) 0.0250(8) Uani 1 1 d .
H16A H 0.7370 0.1766 0.1073 0.030 Uiso 1 1 calc R
C17 C 0.3183(4) 0.3396(4) 0.1420(3) 0.0280(9) Uani 1 1 d .
H17A H 0.2129 0.3796 0.1486 0.034 Uiso 1 1 calc R
C18 C 0.4066(4) 0.2026(4) 0.1176(3) 0.0281(9) Uani 1 1 d .
H18A H 0.3600 0.1495 0.1091 0.034 Uiso 1 1 calc R
C19 C 0.6474(4) -0.0061(4) 0.0910(3) 0.0239(8) Uani 1 1 d .
C20 C 0.7796(4) -0.0477(4) 0.0032(3) 0.0233(8) Uani 1 1 d .
H20A H 0.8110 0.0191 -0.0460 0.028 Uiso 1 1 calc R
C21 C 0.5971(5) -0.1029(4) 0.1640(4) 0.0308(9) Uani 1 1 d .
H21A H 0.5057 -0.0725 0.2193 0.037 Uiso 1 1 calc R
C22 C 0.6846(5) -0.2451(4) 0.1538(3) 0.0327(9) Uani 1 1 d .
H22A H 0.6548 -0.3119 0.2052 0.039 Uiso 1 1 calc R
C23 C 0.8168(4) -0.2890(4) 0.0673(3) 0.0268(9) Uani 1 1 d .
H23A H 0.8747 -0.3851 0.0605 0.032 Uiso 1 1 calc R
C24 C 0.8637(4) -0.1908(4) -0.0095(3) 0.0242(8) Uani 1 1 d .
C25 C 1.0016(5) -0.2389(4) -0.1096(4) 0.0324(9) Uani 1 1 d .

loop_
_atom_site_aniso_label
_atom_site_aniso_U_11
_atom_site_aniso_U_22
_atom_site_aniso_U_33
_atom_site_aniso_U_23
_atom_site_aniso_U_13
_atom_site_aniso_U_12
Cd1 0.01941(16) 0.02514(17) 0.02870(17) -0.00814(12) -0.00350(11) -0.00856(12)
N1 0.0228(17) 0.0210(17) 0.0334(18) -0.0061(15) -0.0100(14) -0.0041(14)
N2 0.0236(17) 0.0195(16) 0.0276(17) -0.0037(14) -0.0081(13) -0.0068(14)
O1 0.0227(15) 0.0389(17) 0.0368(15) -0.0040(13) -0.0069(12) -0.0182(13)
O2 0.0423(18) 0.0510(19) 0.0367(17) -0.0137(15) -0.0033(13) -0.0310(16)
O3 0.0226(15) 0.0353(17) 0.0381(16) -0.0065(14) -0.0002(12) -0.0137(13)
O4 0.0220(15) 0.0436(18) 0.0466(17) -0.0075(15) -0.0116(12) -0.0148(14)
O5 0.089(3) 0.033(2) 0.090(3) -0.028(2) 0.057(2) -0.023(2)
O6 0.0244(15) 0.0369(17) 0.0289(14) 0.0001(13) -0.0052(11) -0.0146(13)
O7 0.045(2) 0.0303(19) 0.061(2) -0.0101(18) -0.0028(17) -0.0136(17)
C1 0.029(2) 0.028(2) 0.030(2) 0.0021(18) -0.0102(17) -0.0161(18)
C2 0.024(2) 0.028(2) 0.028(2) 0.0012(17) -0.0065(16) -0.0144(18)
C3 0.018(2) 0.031(2) 0.047(2) -0.009(2) -0.0024(17) -0.0086(18)
C4 0.030(2) 0.037(3) 0.057(3) -0.028(2) -0.005(2) -0.010(2)
C5 0.030(2) 0.036(2) 0.044(2) -0.011(2) -0.0058(18) -0.018(2)
C6 0.026(2) 0.025(2) 0.0207(18) -0.0026(16) -0.0022(15) -0.0145(17)
C7 0.023(2) 0.026(2) 0.026(2) 0.0012(17) -0.0069(15) -0.0125(17)
C8 0.0176(19) 0.027(2) 0.030(2) 0.0046(18) -0.0109(16) -0.0088(17)
C9 0.037(3) 0.033(2) 0.048(3) -0.018(2) -0.014(2) -0.011(2)
C10 0.028(2) 0.032(2) 0.053(3) -0.014(2) -0.0168(19) -0.0073(19)
C11 0.037(3) 0.030(2) 0.050(3) -0.013(2) -0.021(2) -0.004(2)
C12 0.037(3) 0.032(2) 0.053(3) -0.017(2) -0.025(2) -0.004(2)
C13 0.028(2) 0.021(2) 0.029(2) -0.0013(17) -0.0085(16) -0.0090(17)
C14 0.031(2) 0.021(2) 0.026(2) -0.0015(17) -0.0116(16) -0.0070(17)
C15 0.024(2) 0.024(2) 0.033(2) -0.0047(18) -0.0067(16) -0.0106(17)
C16 0.0164(19) 0.028(2) 0.029(2) -0.0046(18) -0.0030(15) -0.0084(17)
C17 0.018(2) 0.028(2) 0.035(2) -0.0059(18) -0.0107(16) -0.0041(17)
C18 0.026(2) 0.026(2) 0.035(2) -0.0047(18) -0.0079(17) -0.0117(18)
C19 0.024(2) 0.0183(19) 0.030(2) -0.0027(17) -0.0090(16) -0.0073(16)
C20 0.022(2) 0.023(2) 0.0225(19) -0.0009(17) -0.0020(15) -0.0099(16)
C21 0.030(2) 0.029(2) 0.031(2) -0.0075(18) 0.0007(17) -0.0124(18)
C22 0.042(3) 0.027(2) 0.029(2) -0.0015(19) -0.0044(18) -0.017(2)
C23 0.027(2) 0.022(2) 0.030(2) -0.0070(18) -0.0022(16) -0.0097(17)
C24 0.0199(19) 0.024(2) 0.027(2) -0.0026(17) -0.0071(15) -0.0075(16)
C25 0.030(2) 0.025(2) 0.034(2) 0.0011(19) -0.0025(17) -0.0088(19)

loop_
_atom_type_symbol
_atom_type_description
_atom_type_scat_dispersion_real
_atom_type_scat_dispersion_imag
_atom_type_scat_source
Cd Cd -0.8075 1.2024 'International Tables Vol C Tables 4.2.6.8 and 6.1.1.4'
C C 0.0033 0.0016 'International Tables Vol C Tables 4.2.6.8 and 6.1.1.4'
H H 0.0000 0.0000 'International Tables Vol C Tables 4.2.6.8 and 6.1.1.4'
N N 0.0061 0.0033 'International Tables Vol C Tables 4.2.6.8 and 6.1.1.4'
O O 0.0106 0.0060 'International Tables Vol C Tables 4.2.6.8 and 6.1.1.4'

loop_
_geom_angle_atom_site_label_1
_geom_angle_atom_site_label_2
_geom_angle_atom_site_label_3
_geom_angle
_geom_angle_site_symmetry_1
_geom_angle_site_symmetry_3
O1 Cd1 O6 111.90(10) 2_576 2_665
O1 Cd1 N1 121.82(11) 2_576 .
O6 Cd1 N1 88.99(11) 2_665 .
O1 Cd1 O4 84.05(10) 2_576 2_476
O6 Cd1 O4 99.83(11) 2_665 2_476
N1 Cd1 O4 147.33(11) . 2_476
O1 Cd1 O3 138.81(9) 2_576 2_476
O6 Cd1 O3 83.27(10) 2_665 2_476
N1 Cd1 O3 95.41(10) . 2_476
O4 Cd1 O3 55.14(9) 2_476 2_476
O1 Cd1 O1 78.66(10) 2_576 .
O6 Cd1 O1 168.46(9) 2_665 .
N1 Cd1 O1 81.16(11) . .
O4 Cd1 O1 85.56(10) 2_476 .
O3 Cd1 O1 91.64(10) 2_476 .
O1 Cd1 C8 111.73(11) 2_576 2_476
O6 Cd1 C8 91.55(11) 2_665 2_476
N1 Cd1 C8 121.67(12) . 2_476
O4 Cd1 C8 27.82(10) 2_476 2_476
O3 Cd1 C8 27.32(10) 2_476 2_476
O1 Cd1 C8 88.56(11) . 2_476
C9 N1 C11 117.6(3) . .
C9 N1 Cd1 120.9(2) . .
C11 N1 Cd1 121.4(3) . .
C18 N2 C16 120.9(3) . .
C18 N2 C19 119.2(3) . .
C16 N2 C19 119.7(3) . .
C1 O1 Cd1 103.4(2) . 2_576
C1 O1 Cd1 117.1(2) . .
Cd1 O1 Cd1 101.34(10) 2_576 .
C8 O3 Cd1 90.3(2) . 2_476
C8 O4 Cd1 92.5(2) . 2_476
C25 O6 Cd1 129.1(3) . 2_665
H2 O7 H1 105(6) . .
O2 C1 O1 122.9(3) . .
O2 C1 C2 120.5(3) . .
O1 C1 C2 116.6(3) . .
C6 C2 C3 119.6(3) . .
C6 C2 C1 119.7(3) . .
C3 C2 C1 120.7(3) . .
C2 C3 C4 119.7(4) . .
C2 C3 H3A 120.1 . .
C4 C3 H3A 120.1 . .
C5 C4 C3 120.3(4) . .
C5 C4 H4A 119.8 . .
C3 C4 H4A 119.8 . .
C4 C5 C7 120.5(4) . .
C4 C5 H5A 119.7 . .
C7 C5 H5A 119.7 . .
C2 C6 C7 120.7(3) . .
C2 C6 H6A 119.6 . .
C7 C6 H6A 119.6 . .
C5 C7 C6 119.0(4) . .
C5 C7 C8 122.1(3) . .
C6 C7 C8 118.9(3) . .
O3 C8 O4 122.1(3) . .
O3 C8 C7 120.2(3) . .
O4 C8 C7 117.7(3) . .
O3 C8 Cd1 62.37(19) . 2_476
O4 C8 Cd1 59.73(19) . 2_476
C7 C8 Cd1 177.4(3) . 2_476
N1 C9 C10 123.4(3) . .
N1 C9 H9A 118.3 . .
C10 C9 H9A 118.3 . .
C9 C10 C13 118.7(4) . .
C9 C10 H10A 120.7 . .
C13 C10 H10A 120.7 . .
N1 C11 C12 122.9(4) . .
N1 C11 H11A 118.5 . .
C12 C11 H11A 118.5 . .
C11 C12 C13 119.7(4) . .
C11 C12 H12A 120.2 . .
C13 C12 H12A 120.2 . .
C12 C13 C10 117.7(3) . .
C12 C13 C14 121.5(3) . .
C10 C13 C14 120.7(4) . .
C15 C14 C17 117.6(3) . .
C15 C14 C13 122.0(3) . .
C17 C14 C13 120.3(3) . .
C16 C15 C14 121.0(3) . .
C16 C15 H15A 119.5 . .
C14 C15 H15A 119.5 . .
N2 C16 C15 119.7(3) . .
N2 C16 H16A 120.2 . .
C15 C16 H16A 120.2 . .
C18 C17 C14 119.6(4) . .
C18 C17 H17A 120.2 . .
C14 C17 H17A 120.2 . .
N2 C18 C17 121.1(3) . .
N2 C18 H18A 119.4 . .
C17 C18 H18A 119.4 . .
C21 C19 C20 121.8(4) . .
C21 C19 N2 119.1(3) . .
C20 C19 N2 119.1(3) . .
C24 C20 C19 118.8(4) . .
C24 C20 H20A 120.6 . .
C19 C20 H20A 120.6 . .
C22 C21 C19 119.0(4) . .
C22 C21 H21A 120.5 . .
C19 C21 H21A 120.5 . .
C21 C22 C23 120.2(4) . .
C21 C22 H22A 119.9 . .
C23 C22 H22A 119.9 . .
C22 C23 C24 120.7(4) . .
C22 C23 H23A 119.6 . .
C24 C23 H23A 119.6 . .
C20 C24 C23 119.5(3) . .
C20 C24 C25 120.3(4) . .
C23 C24 C25 120.2(3) . .
O5 C25 O6 126.9(4) . .
O5 C25 C24 116.9(4) . .
O6 C25 C24 116.1(3) . .

loop_
_geom_bond_atom_site_label_1
_geom_bond_atom_site_label_2
_geom_bond_distance
_geom_bond_site_symmetry_2
Cd1 O1 2.250(3) 2_576
Cd1 O6 2.287(3) 2_665
Cd1 N1 2.291(3) .
Cd1 O4 2.353(3) 2_476
Cd1 O3 2.411(3) 2_476
Cd1 O1 2.494(3) .
Cd1 C8 2.722(4) 2_476
N1 C9 1.330(5) .
N1 C11 1.330(5) .
N2 C18 1.347(5) .
N2 C16 1.354(5) .
N2 C19 1.455(5) .
O1 C1 1.282(5) .
O1 Cd1 2.250(2) 2_576
O2 C1 1.235(5) .
O3 C8 1.249(5) .
O3 Cd1 2.411(3) 2_476
O4 C8 1.271(4) .
O4 Cd1 2.353(3) 2_476
O5 C25 1.224(5) .
O6 C25 1.253(5) .
O6 Cd1 2.287(3) 2_665
O7 H2 0.840(19) .
O7 H1 0.84(2) .
C1 C2 1.504(5) .
C2 C6 1.382(5) .
C2 C3 1.386(5) .
C3 C4 1.395(5) .
C3 H3A 0.9300 .
C4 C5 1.374(6) .
C4 H4A 0.9300 .
C5 C7 1.383(5) .
C5 H5A 0.9300 .
C6 C7 1.398(5) .
C6 H6A 0.9300 .
C7 C8 1.504(5) .
C8 Cd1 2.722(4) 2_476
C9 C10 1.384(6) .
C9 H9A 0.9300 .
C10 C13 1.387(5) .
C10 H10A 0.9300 .
C11 C12 1.374(6) .
C11 H11A 0.9300 .
C12 C13 1.382(6) .
C12 H12A 0.9300 .
C13 C14 1.492(5) .
C14 C15 1.392(5) .
C14 C17 1.401(5) .
C15 C16 1.372(5) .
C15 H15A 0.9300 .
C16 H16A 0.9300 .
C17 C18 1.370(5) .
C17 H17A 0.9300 .
C18 H18A 0.9300 .
C19 C21 1.380(6) .
C19 C20 1.392(5) .
C20 C24 1.388(5) .
C20 H20A 0.9300 .
C21 C22 1.378(6) .
C21 H21A 0.9300 .
C22 C23 1.386(5) .
C22 H22A 0.9300 .
C23 C24 1.390(5) .
C23 H23A 0.9300 .
C24 C25 1.515(5) .

loop_
_geom_torsion_atom_site_label_1
_geom_torsion_atom_site_label_2
_geom_torsion_atom_site_label_3
_geom_torsion_atom_site_label_4
_geom_torsion
_geom_torsion_site_symmetry_1
_geom_torsion_site_symmetry_4
O1 Cd1 N1 C9 4.7(4) 2_576 .
O6 Cd1 N1 C9 120.0(3) 2_665 .
O4 Cd1 N1 C9 -133.2(3) 2_476 .
O3 Cd1 N1 C9 -156.9(3) 2_476 .
O1 Cd1 N1 C9 -66.0(3) . .
C8 Cd1 N1 C9 -148.8(3) 2_476 .
O1 Cd1 N1 C11 -178.0(3) 2_576 .
O6 Cd1 N1 C11 -62.6(3) 2_665 .
O4 Cd1 N1 C11 44.1(4) 2_476 .
O3 Cd1 N1 C11 20.5(3) 2_476 .
O1 Cd1 N1 C11 111.3(3) . .
C8 Cd1 N1 C11 28.6(4) 2_476 .
O1 Cd1 O1 C1 111.6(3) 2_576 .
O6 Cd1 O1 C1 -91.6(5) 2_665 .
N1 Cd1 O1 C1 -123.3(3) . .
O4 Cd1 O1 C1 26.8(2) 2_476 .
O3 Cd1 O1 C1 -28.1(3) 2_476 .
C8 Cd1 O1 C1 -0.9(3) 2_476 .
O1 Cd1 O1 Cd1 0.0 2_576 2_576
O6 Cd1 O1 Cd1 156.8(4) 2_665 2_576
N1 Cd1 O1 Cd1 125.13(12) . 2_576
O4 Cd1 O1 Cd1 -84.81(11) 2_476 2_576
O3 Cd1 O1 Cd1 -139.65(10) 2_476 2_576
C8 Cd1 O1 Cd1 -112.50(12) 2_476 2_576
Cd1 O1 C1 O2 6.3(5) 2_576 .
Cd1 O1 C1 O2 -104.1(4) . .
Cd1 O1 C1 C2 -173.0(3) 2_576 .
Cd1 O1 C1 C2 76.5(4) . .
O2 C1 C2 C6 29.1(6) . .
O1 C1 C2 C6 -151.5(4) . .
O2 C1 C2 C3 -152.2(4) . .
O1 C1 C2 C3 27.2(6) . .
C6 C2 C3 C4 -1.3(6) . .
C1 C2 C3 C4 180.0(4) . .
C2 C3 C4 C5 1.7(7) . .
C3 C4 C5 C7 -1.0(7) . .
C3 C2 C6 C7 0.4(6) . .
C1 C2 C6 C7 179.1(3) . .
C4 C5 C7 C6 0.1(7) . .
C4 C5 C7 C8 179.9(4) . .
C2 C6 C7 C5 0.3(6) . .
C2 C6 C7 C8 -179.6(4) . .
Cd1 O3 C8 O4 0.4(4) 2_476 .
Cd1 O3 C8 C7 -179.7(3) 2_476 .
Cd1 O4 C8 O3 -0.4(4) 2_476 .
Cd1 O4 C8 C7 179.7(3) 2_476 .
C5 C7 C8 O3 174.2(4) . .
C6 C7 C8 O3 -6.0(6) . .
C5 C7 C8 O4 -5.9(6) . .
C6 C7 C8 O4 173.9(3) . .
C11 N1 C9 C10 0.6(7) . .
Cd1 N1 C9 C10 178.0(3) . .
N1 C9 C10 C13 -0.9(7) . .
C9 N1 C11 C12 -0.4(7) . .
Cd1 N1 C11 C12 -177.8(4) . .
N1 C11 C12 C13 0.6(8) . .
C11 C12 C13 C10 -0.9(7) . .
C11 C12 C13 C14 176.2(4) . .
C9 C10 C13 C12 1.1(6) . .
C9 C10 C13 C14 -176.1(4) . .
C12 C13 C14 C15 155.8(4) . .
C10 C13 C14 C15 -27.1(6) . .
C12 C13 C14 C17 -27.3(6) . .
C10 C13 C14 C17 149.7(4) . .
C17 C14 C15 C16 -3.3(6) . .
C13 C14 C15 C16 173.7(4) . .
C18 N2 C16 C15 0.5(6) . .
C19 N2 C16 C15 -174.3(3) . .
C14 C15 C16 N2 1.5(6) . .
C15 C14 C17 C18 3.1(6) . .
C13 C14 C17 C18 -173.9(4) . .
C16 N2 C18 C17 -0.6(6) . .
C19 N2 C18 C17 174.2(4) . .
C14 C17 C18 N2 -1.2(6) . .
C18 N2 C19 C21 -45.8(5) . .
C16 N2 C19 C21 129.1(4) . .
C18 N2 C19 C20 134.0(4) . .
C16 N2 C19 C20 -51.1(5) . .
C21 C19 C20 C24 -0.9(6) . .
N2 C19 C20 C24 179.3(3) . .
C20 C19 C21 C22 3.5(6) . .
N2 C19 C21 C22 -176.8(3) . .
C19 C21 C22 C23 -3.3(6) . .
C21 C22 C23 C24 0.6(6) . .
C19 C20 C24 C23 -1.8(5) . .
C19 C20 C24 C25 175.5(3) . .
C22 C23 C24 C20 2.0(6) . .
C22 C23 C24 C25 -175.3(4) . .
Cd1 O6 C25 O5 66.5(6) 2_665 .
Cd1 O6 C25 C24 -111.3(3) 2_665 .
C20 C24 C25 O5 -164.4(4) . .
C23 C24 C25 O5 12.9(6) . .
C20 C24 C25 O6 13.7(6) . .
C23 C24 C25 O6 -169.1(4) . .
